data_9005520
loop_
_publ_author_name
'Piilonen, P. C.'
'McDonald, A. M.'
'LaLonde, A. E.'

_publ_section_title
;
 Kupletskite polytypes from the Lovozero massif, Kola Peninsula,
 Russia: Kupletskite-1A and kupletskite-Ma2b2c
 Sample: Kupletskite-Ma2b2c
;
_journal_name_full 'European Journal of Mineralogy'
_journal_page_first 973
_journal_page_last 984
_journal_paper_doi 10.1127/0935-1221/2001/0013/0973
_journal_volume 13
_journal_year 2001
_chemical_compound_source 'Lovozero massif, Kola Peninsula, Russia'
_chemical_formula_sum 'Ca0.398 F H4 K2 Mg0.138 Mn6.6 Na0.776 Nb0.238 O30 Si8 Ti1.762'
_chemical_name_mineral Kupletskite
_space_group_IT_number 15
_symmetry_space_group_name_Hall '-C 2yc'
_symmetry_space_group_name_H-M 'C 1 2/c 1'
_cell_angle_alpha 90
_cell_angle_beta 95.246
_cell_angle_gamma 90
_cell_formula_units_Z 4
_cell_length_a 5.4022
_cell_length_b 23.226
_cell_length_c 21.1782
_cell_volume 2646.130
_database_code_amcsd 0006908
_exptl_crystal_density_diffrn 3.294
_cod_original_formula_sum 'K2 Na.776 Ca.398 Mn6.6 Mg.138 (Ti1.762 Nb.238) Si8 O30 F H4'
_cod_database_code 9005520

loop_
_space_group_symop_operation_xyz
x,y,z
1/2+x,1/2+y,z
x,-y,1/2+z
1/2+x,1/2-y,1/2+z
-x,y,1/2-z
1/2-x,1/2+y,1/2-z
-x,-y,-z
1/2-x,1/2-y,-z

loop_
_atom_site_aniso_label
_atom_site_aniso_U_11
_atom_site_aniso_U_22
_atom_site_aniso_U_33
_atom_site_aniso_U_12
_atom_site_aniso_U_13
_atom_site_aniso_U_23
K1 0.05680 0.04950 0.02850 0.00000 0.00200 0.00000
K2 0.05790 0.04160 0.02800 0.00000 0.00310 0.00000
Na 0.02660 0.01420 0.00750 0.00000 0.00050 0.00000
Ca 0.02660 0.01420 0.00750 0.00000 0.00050 0.00000
Mn1 0.00940 0.00880 0.01340 0.00000 0.00170 -0.00020
Na1 0.00940 0.00880 0.01340 0.00000 0.00170 -0.00020
Mn2 0.00920 0.00860 0.01580 -0.00030 0.00280 0.00130
Mn3 0.00950 0.00920 0.01500 0.00090 0.00350 0.00060
Mn4 0.00950 0.00910 0.01400 0.00020 0.00060 -0.00180
Mg4 0.00950 0.00910 0.01400 0.00020 0.00060 -0.00180
Ti 0.00770 0.01300 0.01450 -0.00050 0.00120 -0.00170
Nb 0.00770 0.01300 0.01450 -0.00050 0.00120 -0.00170
Si1 0.00850 0.01010 0.01130 0.00040 0.00060 0.00270
Si2 0.01670 0.01070 0.01120 -0.00030 0.00110 0.00010
Si3 0.01540 0.01010 0.01130 -0.00070 0.00130 0.00060
Si4 0.01140 0.00750 0.01050 0.00010 0.00110 0.00020
O1 0.01090 0.01210 0.00800 -0.00040 -0.00050 -0.00080
O2 0.01170 0.01190 0.01130 -0.00080 0.00010 -0.00010
O3 0.00860 0.01400 0.01000 -0.00120 0.00140 -0.00190
O-H4 0.01170 0.01520 0.01630 0.00030 0.00420 -0.00360
O-H5 0.01390 0.01230 0.01880 -0.00070 0.00230 -0.00110
O6 0.01290 0.01090 0.01090 -0.00140 0.00170 -0.00140
O7 0.01260 0.01270 0.01040 -0.00070 0.00170 -0.00100
O8 0.03370 0.03350 0.01540 -0.01740 0.00040 0.00120
O9 0.03150 0.03850 0.01790 -0.02080 0.00950 -0.00580
O10 0.03390 0.03600 0.01740 0.02070 0.00270 0.00410
O11 0.03130 0.03800 0.01750 0.02000 0.00810 0.00280
O12 0.02960 0.03530 0.02030 0.02070 -0.00660 -0.00590
O13 0.04310 0.01070 0.01640 -0.00070 0.00080 -0.00100
O14 0.04860 0.01150 0.01720 0.00010 0.00270 0.00320
O15 0.02790 0.03820 0.01780 -0.01950 -0.00750 0.00680
F16 0.02220 0.02640 0.01720 0.00000 0.00020 0.00000

loop_
_atom_site_label
_atom_site_fract_x
_atom_site_fract_y
_atom_site_fract_z
_atom_site_occupancy
_atom_site_U_iso_or_equiv
_atom_site_type_symbol
_atom_site_attached_hydrogens
K1 -0.50000 0.24270 -0.25000 1.00000 0.04510 K 0
K2 0.50000 -0.02746 -0.25000 1.00000 0.04250 K 0
Na 0.00000 0.10683 -0.25000 0.60200 0.01620 Na 0
Ca 0.00000 0.10683 -0.25000 0.39800 0.01620 Ca 0
Mn1 0.25270 0.39265 0.00989 0.91300 0.01050 Mn 0
Na1 0.25270 0.39265 0.00989 0.08700 0.01050 Na 0
Mn2 0.74610 0.03613 -0.00589 0.99000 0.01110 Mn 0
Mn3 0.74680 0.17930 -0.00728 0.96600 0.01110 Mn 0
Mn4 0.25000 0.25000 0.00000 0.86200 0.01090 Mn 0
Mg4 0.25000 0.25000 0.00000 0.13800 0.01090 Mg 0
Ti -0.46410 0.10716 -0.15196 0.88100 0.01170 Ti 0
Nb -0.46410 0.10716 -0.15196 0.11900 0.01170 Nb 0
Si1 0.04170 0.19281 -0.13490 1.00000 0.01000 Si 0
Si2 0.03910 0.32547 -0.12427 1.00000 0.01290 Si 0
Si3 0.96010 0.11053 0.12310 1.00000 0.01230 Si 0
Si4 0.04170 0.02169 -0.13312 1.00000 0.00980 Si 0
O1 0.06760 0.18420 -0.05820 1.00000 0.01070 O 0
O2 0.56720 0.10770 -0.06550 1.00000 0.01170 O 0
O3 0.06720 0.32340 -0.04740 1.00000 0.01080 O 0
O-H4 -0.06520 0.24770 0.05050 1.00000 0.01420 O 1
O-H5 0.43430 0.03910 0.04740 1.00000 0.01500 O 1
O6 0.92890 0.10940 0.04570 1.00000 0.01150 O 0
O7 0.06640 0.03090 -0.05630 1.00000 0.01190 O 0
O8 0.27530 0.35930 -0.15070 1.00000 0.02770 O 0
O9 -0.72520 0.04910 -0.16450 1.00000 0.02890 O 0
O10 -0.22400 0.35570 -0.15100 1.00000 0.02910 O 0
O11 0.27490 0.16600 -0.16630 1.00000 0.02860 O 0
O12 0.78630 0.04860 -0.16550 1.00000 0.02890 O 0
O13 0.03670 0.26150 -0.15420 1.00000 0.02350 O 0
O14 0.96280 0.04640 0.15230 1.00000 0.02580 O 0
O15 -0.21330 0.16600 -0.16660 1.00000 0.02850 O 0
F16 -0.50000 0.10640 -0.25000 1.00000 0.02200 F 0

loop_
_cod_changelog_entry_id
_cod_changelog_entry_author
_cod_changelog_entry_date
_cod_changelog_entry_text
1
;cod-tools version 3.8.0
Id: cif_guess_AMCSD_atom_types 9574 2023-05-10 09:00:05Z saulius
;
2023-05-10T18:50:10+03:00
;Derived atom types and hydrogen counts
from atom names that follow the AMCSD naming convention
(Wat == water, O-H == hydroxyl).
;
2
;cod-tools version 3.10.1
Id: cif_fix_AMCSD_aniso_labels 10200 2024-08-01 14:09:44Z saulius
;
2024-08-02T12:20:57+03:00
;Changed the following '_atom_site_aniso_label' values:
'OH4' -> 'O-H4'
'OH5' -> 'O-H5'
;

loop_
_cod_related_entry_id
_cod_related_entry_database
_cod_related_entry_code
1 AMCSD 0006908
